data_1537278
loop_
_publ_author_name
'du Peloux, C.'
'Dolbecq, A.'
'Marrot, J.'
'Mialane, P.'
'Riviere, E.'
'Secheresse, F.'

_publ_section_title
;
 A new family of layered molybdenum(V) cobalto-phosphates built up of (H14
 (Mo16 O32) Co16 (P O4)24 (H2 O)20)(10-) wheels
;
_journal_name_full 'Angew. Chem. Int. ed.'
_journal_page_first 2455
_journal_page_last 2457
_journal_volume 40
_journal_year 2001
_chemical_formula_sum 'Cl2 Co22 Mo16 O184 P24'
_chemical_name_systematic
;
((Mo2 O4)8 (H P O4)14 (P O4)10 (Co22 Cl2 (H2 O)42)) (H2 O)28
;
_space_group_IT_number 2
_symmetry_space_group_name_Hall '-P 1'
_symmetry_space_group_name_H-M 'P -1'
_cell_angle_alpha 109.285
_cell_angle_beta 113.379
_cell_angle_gamma 97.726
_cell_formula_units_Z 1
_cell_length_a 16.0238
_cell_length_b 17.6267
_cell_length_c 19.6432
_cell_volume 4575.647
_citation_journal_id_ASTM ACIEF5
_cod_data_source_file duPeloux_ACIEF5_2001_85.cif
_cod_data_source_block Cl2Co22Mo16O184P24
_cod_database_code 1537278

loop_
_symmetry_equiv_pos_as_xyz
x,y,z
-x,-y,-z

loop_
_atom_site_label
_atom_site_type_symbol
_atom_site_fract_x
_atom_site_fract_y
_atom_site_fract_z
_atom_site_occupancy
_atom_site_U_iso_or_equiv
Mo1 Mo+5 0.09824 0.08167 0.33263 1 0.0
O19 O-2 0.3018 0.1848 0.2549 1 0.0
O37 O-2 -0.3241 0.023 -0.0287 1 0.0
O91 O-2 -0.1519 0.5095 0.4441 0.5 0.0
O33 O-2 -0.3068 0.0738 0.1327 1 0.0
O28 O-2 0.0453 -0.1773 0.1463 1 0.0
O43 O-2 0.1352 0.3145 0.1717 1 0.0
O7 O-2 -0.0732 0.3375 -0.1139 1 0.0
Co13 Co+2 0.2444 -0.1564 0.3547 0.5 0.0
O48 O-2 0.0374 0.5258 0.1699 1 0.0
O102 O-2 0.4498 0.1026 0.403 0.5 0.0
O36 O-2 -0.1944 0.1814 0.0254 1 0.0
Mo8 Mo+5 0.15449 0.42814 0.02729 1 0.0
O41 O-2 0.1927 0.5712 0.373 1 0.0
O25 O-2 0.1147 0.32 -0.0658 1 0.0
O94 O-2 -0.0913 0.0399 0.5215 0.5 0.0
O92 O-2 -0.2158 0.6468 0.509 0.5 0.0
O58 O-2 -0.2245 0.3099 0.0025 1 0.0
O83 O-2 -0.0327 0.1093 0.0408 0.5 0.0
O84 O-2 0.2719 -0.1505 0.2567 0.5 0.0
O14 O-2 0.1891 0.1245 0.292 1 0.0
O5 O-2 -0.3651 0.1687 0.0368 1 0.0
Co5 Co+2 -0.0634 0.33341 0.22728 1 0.0
P3 P+5 -0.14736 0.26648 0.02952 1 0.0
O82 O-2 0.0255 0.0626 -0.0676 0.5 0.0
O89 O-2 -0.1204 -0.0642 -0.1114 0.5 0.0
O6 O-2 -0.3471 0.2213 0.2069 1 0.0
P4 P+5 0.04269 -0.13317 0.22741 1 0.0
O50 O-2 0.3192 0.3194 -0.026 1 0.0
O61 O-2 0.3532 0.2198 0.4036 1 0.0
Co2 Co+2 0.2572 0.38754 0.30139 1 0.0
O66 O-2 -0.172 -0.027 0.164 1 0.0
Mo4 Mo+5 0.40233 0.38833 0.19941 1 0.0
O103 O-2 -0.576 -0.1799 0.1276 1 0.0
O42 O-2 -0.2943 0.0478 0.3726 1 0.0
Co9 Co+2 0.52059 0.58273 0.07926 1 0.0
O73 O-2 0.2069 0.1762 -0.0543 1 0.0
Mo3 Mo+5 0.3643 0.24059 0.20143 1 0.0
Cl1 Cl-1 -0.1947 0.613 0.4859 0.5 0.0
Co6 Co+2 0.06804 0.41527 0.169 1 0.0
P8 P+5 0.12696 0.48633 0.36026 1 0.0
O23 O-2 0.3755 0.4997 0.243 1 0.0
O69 O-2 -0.2488 -0.0166 0.2619 1 0.0
O24 O-2 0.2328 0.3508 0.1043 1 0.0
O32 O-2 -0.1832 0.2359 0.1799 1 0.0
Mo2 Mo+5 -0.00265 0.14928 0.39835 1 0.0
O30 O-2 0.2797 0.4541 0.021 1 0.0
Co4 Co+2 -0.32215 -0.04498 0.13122 1 0.0
O26 O-2 0.0588 0.3918 0.0576 1 0.0
O65 O-2 -0.3604 -0.1546 0.241 1 0.0
O98 O-2 -0.2933 0.3198 -0.1418 1 0.0
O77 O-2 0.2052 -0.285 0.2983 0.5 0.0
O15 O-2 0.0912 -0.0384 0.2588 1 0.0
P9 P+5 0.2881 0.53201 0.23294 1 0.0
O55 O-2 -0.4809 -0.0864 -0.1168 1 0.0
O16 O-2 -0.007 0.0676 0.2119 1 0.0
O96 O-2 -0.3789 0.393 0.4386 0.5 0.0
O72 O-2 -0.4521 -0.0461 0.1277 1 0.0
Co1 Co+2 0.12741 0.30751 0.36319 1 0.0
O13 O-2 -0.1179 0.1299 0.2606 1 0.0
P12 P+5 -0.23736 0.06676 0.3309 1 0.0
O90 O-2 0.396 -0.1496 0.4288 0.5 0.0
O12 O-2 -0.0227 0.267 0.4351 1 0.0
O104 O-2 -0.2112 -0.0645 0.4396 0.5 0.0
O17 O-2 0.3849 0.2762 0.1231 1 0.0
O11 O-2 -0.1306 0.1086 0.3956 1 0.0
O44 O-2 -0.0355 0.4135 0.455 1 0.0
O93 O-2 0.225 0.3162 -0.3163 0.5 0.0
O46 O-2 -0.361 -0.103 0.0026 1 0.0
O27 O-2 -0.1065 0.2461 -0.031 1 0.0
O39 O-2 -0.0043 0.3284 0.3405 1 0.0
O87 O-2 -0.0626 0.0887 -0.0272 0.5 0.0
Co11 Co+2 -0.107 0.5058 0.47404 0.5 0.0
P10 P+5 0.3612 0.41466 0.02916 1 0.0
O56 O-2 0.0323 0.2493 0.2235 1 0.0
O79 O-2 -0.2422 0.4146 0.387 0.5 0.0
O99 O-2 -0.2212 0.4716 0.1059 1 0.0
O51 O-2 0.0936 0.5154 0.424 1 0.0
O29 O-2 0.0752 0.234 0.0191 1 0.0
O70 O-2 0.235 0.2819 0.3314 1 0.0
O62 O-2 0.4159 0.6242 0.0041 1 0.0
O31 O-2 0.2309 0.5231 0.1443 1 0.0
O53 O-2 -0.0706 0.3263 0.1169 1 0.0
O40 O-2 0.5713 0.5405 -0.0065 1 0.0
Co10 Co+2 -0.0413 0.51559 0.4174 0.5 0.0
O20 O-2 -0.3322 -0.1167 -0.1179 1 0.0
O22 O-2 0.4202 0.4292 0.119 1 0.0
O2 O-2 0.065 0.1625 0.4936 1 0.0
O67 O-2 -0.0589 -0.1505 0.2158 1 0.0
Mo5 Mo+5 -0.26921 0.13679 0.07722 1 0.0
P7 P+5 -0.05614 0.32432 0.39135 1 0.0
O59 O-2 0.459 0.6111 0.1633 1 0.0
O64 O-2 0.6231 0.5469 0.1621 1 0.0
O4 O-2 0.52 0.4246 0.269 1 0.0
O76 O-2 -0.1576 0.406 0.2203 0.5 0.0
O81 O-2 -0.0728 -0.0947 -0.1187 0.5 0.0
Co3 Co+2 0.36776 0.22638 0.00658 1 0.0
O85 O-2 0.2278 -0.1715 0.4563 0.5 0.0
O57 O-2 0.5199 0.2726 0.062 1 0.0
O8 O-2 0.1109 0.4924 -0.0158 1 0.0
O10 O-2 -0.0194 0.0309 0.3333 1 0.0
P11 P+5 -0.3416 -0.2091 0.16847 1 0.0
O100 O-2 0.023 0.67 0.287 1 0.0
O47 O-2 0.047 0.4445 0.2721 1 0.0
O49 O-2 0.2219 0.4795 0.2524 1 0.0
Co12 Co+2 0 0 0 1 0.0
O95 O-2 -0.0706 0.1031 0.5698 0.5 0.0
O1 O-2 0.1861 0.084 0.4182 1 0.0
Mo6 Mo+5 -0.25189 0.1847 0.22413 1 0.0
O97 O-2 0.5602 0.5799 0.434 0.5 0.0
O88 O-2 -0.0924 0.53 0.3778 0.5 0.0
O101 O-2 0.6476 0.4022 0.2032 1 0.0
Co8 Co+2 -0.13391 -0.07285 0.2632 1 0.0
O21 O-2 0.2134 0.212 0.1166 1 0.0
O74 O-2 0.0999 -0.1655 0.2906 1 0.0
O80 O-2 -0.1244 -0.0471 0.0027 0.5 0.0
O63 O-2 0.3807 0.4688 0.4098 1 0.0
P6 P+5 0.16418 0.27876 0.10348 1 0.0
O71 O-2 0.3238 0.6256 0.2933 1 0.0
O45 O-2 0.1849 0.4245 0.3695 1 0.0
P5 P+5 -0.11178 0.06392 0.18776 1 0.0
O68 O-2 -0.3735 -0.1744 0.1028 1 0.0
O86 O-2 -0.0471 0.6358 0.4012 0.5 0.0
O54 O-2 0.2337 0.1907 -0.2012 1 0.0
O34 O-2 -0.2761 0.1261 0.292 1 0.0
O18 O-2 0.3445 0.3471 0.2566 1 0.0
P1 P+5 0.26813 0.20366 0.31915 1 0.0
O52 O-2 -0.3941 -0.2988 0.1433 1 0.0
O9 O-2 0.0884 0.1964 0.3691 1 0.0
O3 O-2 0.4761 0.2478 0.2658 1 0.0
Mo7 Mo+5 -0.00117 0.29857 -0.05372 1 0.0
Co7 Co+2 0.18004 0.25631 -0.12574 1 0.0
Cl2 Cl-1 -0.1449 0.4341 0.267 0.5 0.0
O60 O-2 0.1705 0.3408 -0.1832 1 0.0
O35 O-2 -0.1654 0.2864 0.3344 1 0.0
P2 P+5 -0.37134 -0.0711 -0.06228 1 0.0
O75 O-2 -0.1033 -0.0919 0.3698 1 0.0
O38 O-2 -0.1492 0.0856 0.1134 1 0.0
O78 O-2 0.2943 -0.0347 0.4102 0.5 0.0
